data_7121407
loop_
_publ_author_name
'Hern\'andez-Ju\'arez, M'
'L\'opez-Serrano, J'
'Gonz\'alez-Herrero, P'
'Rend\'on, N'
'\'Alvarez, E'
'Paneque, M.'
'Su\'arez, A'

_publ_section_title
;
 Hydrogenation of an iridium-coordinated imidazol-2-ylidene ligand
 fragment.
;
_journal_issue 31
_journal_name_full 'Chemical communications (Cambridge, England)'
_journal_page_first 3843
_journal_page_last 3846
_journal_paper_doi 10.1039/c8cc00420j
_journal_volume 54
_journal_year 2018
_chemical_formula_moiety 'C30 H31 Ir N3 P'
_chemical_formula_sum 'C30 H31 Ir N3 P'
_chemical_formula_weight 656.75
_space_group_crystal_system monoclinic
_space_group_IT_number 14
_space_group_name_Hall '-P 2yn'
_space_group_name_H-M_alt 'P 1 21/n 1'
_symmetry_space_group_name_Hall '-P 2yn'
_symmetry_space_group_name_H-M 'P 1 21/n 1'
_atom_sites_solution_hydrogens mixed
_audit_creation_method SHELXL-2016/6
_audit_update_record
;
2018-03-16 deposited with the CCDC.
2018-03-20 downloaded from the CCDC.
;
_cell_angle_alpha 90
_cell_angle_beta 97.5510(10)
_cell_angle_gamma 90
_cell_formula_units_Z 4
_cell_length_a 9.6983(4)
_cell_length_b 20.8545(7)
_cell_length_c 12.7013(4)
_cell_measurement_reflns_used 9073
_cell_measurement_temperature 193(2)
_cell_measurement_theta_max 30.50
_cell_measurement_theta_min 2.33
_cell_volume 2546.60(16)
_computing_cell_refinement 'Bruker SAINT'
_computing_data_collection 'Bruker APEX2'
_computing_data_reduction 'Bruker SAINT'
_computing_molecular_graphics 'Bruker SHELXTL'
_computing_publication_material 'Bruker SHELXTL'
_computing_structure_refinement 'SHELXL-2016/6 (Sheldrick, 2016)'
_computing_structure_solution 'SHELXS-97 (Sheldrick, 2008)'
_diffrn_ambient_temperature 193(2)
_diffrn_detector_area_resol_mean 8.26
_diffrn_measured_fraction_theta_full 0.999
_diffrn_measured_fraction_theta_max 0.999
_diffrn_measurement_device_type
; 
 Bruker-Nonius X8kappa APEX II CCD area detector 
;
_diffrn_measurement_method 'phi and omega scans with narrow frames'
_diffrn_radiation_monochromator graphite
_diffrn_radiation_type MoK\a
_diffrn_radiation_wavelength 0.71073
_diffrn_reflns_av_R_equivalents 0.0247
_diffrn_reflns_av_unetI/netI 0.0124
_diffrn_reflns_Laue_measured_fraction_full 0.999
_diffrn_reflns_Laue_measured_fraction_max 0.999
_diffrn_reflns_limit_h_max 9
_diffrn_reflns_limit_h_min -11
_diffrn_reflns_limit_k_max 25
_diffrn_reflns_limit_k_min -25
_diffrn_reflns_limit_l_max 15
_diffrn_reflns_limit_l_min -15
_diffrn_reflns_number 40654
_diffrn_reflns_point_group_measured_fraction_full 0.999
_diffrn_reflns_point_group_measured_fraction_max 0.999
_diffrn_reflns_theta_full 25.242
_diffrn_reflns_theta_max 25.250
_diffrn_reflns_theta_min 2.491
_exptl_absorpt_coefficient_mu 5.330
_exptl_absorpt_correction_T_max 0.7461
_exptl_absorpt_correction_T_min 0.5257
_exptl_absorpt_correction_type multi-scan
_exptl_absorpt_process_details
; 
program SADABS, Bruker (2001). 
;
_exptl_crystal_colour yellow
_exptl_crystal_density_diffrn 1.713
_exptl_crystal_description prism
_exptl_crystal_F_000 1296
_exptl_crystal_size_max 0.200
_exptl_crystal_size_mid 0.150
_exptl_crystal_size_min 0.100
_refine_diff_density_max 1.113
_refine_diff_density_min -0.567
_refine_diff_density_rms 0.071
_refine_ls_extinction_method none
_refine_ls_goodness_of_fit_ref 1.058
_refine_ls_hydrogen_treatment mixed
_refine_ls_matrix_type full
_refine_ls_number_parameters 326
_refine_ls_number_reflns 4607
_refine_ls_number_restraints 2
_refine_ls_restrained_S_all 1.058
_refine_ls_R_factor_all 0.0176
_refine_ls_R_factor_gt 0.0155
_refine_ls_shift/su_max 0.002
_refine_ls_shift/su_mean 0.000
_refine_ls_structure_factor_coef Fsqd
_refine_ls_weighting_details 'w=1/[\s^2^(Fo^2^)+(0.0207P)^2^+2.4789P] where P=(Fo^2^+2Fc^2^)/3'
_refine_ls_weighting_scheme calc
_refine_ls_wR_factor_gt 0.0386
_refine_ls_wR_factor_ref 0.0393
_reflns_Friedel_coverage 0.000
_reflns_number_gt 4329
_reflns_number_total 4607
_reflns_threshold_expression 'I > 2\s(I)'
_cod_data_source_file c8cc00420j3.cif
_cod_data_source_block 4
_cod_depositor_comments
;
The following automatic conversions were performed:

'_exptl_absorpt_correction_type' value 'multi_scan' changed to
'multi-scan' according to
/home/data/users/saulius/crontab/automatic-downloads/rss-feeds/RSC/lib/dictionaries/cif_core.dic
dictionary named 'cif_core.dic' version 2.4.2 from 2011-04-26.

Automatic conversion script
Id: cif_fix_values 4973 2017-02-22 13:04:09Z antanas 

 Adding full bibliography for 7121406--7121408.cif.
;
_cod_database_code 7121407
_shelx_shelxl_version_number 2016/6
_shelx_space_group_comment
; 
The symmetry employed for this shelxl refinement is uniquely defined 
by the following loop, which should always be used as a source of 
symmetry information in preference to the above space-group names. 
They are only intended as comments. 
;
_shelx_estimated_absorpt_t_min 0.415
_shelx_estimated_absorpt_t_max 0.618

loop_
_space_group_symop_operation_xyz
'x, y, z'
'-x+1/2, y+1/2, -z+1/2'
'-x, -y, -z'
'x-1/2, -y-1/2, z-1/2'

loop_
_atom_site_label
_atom_site_type_symbol
_atom_site_fract_x
_atom_site_fract_y
_atom_site_fract_z
_atom_site_U_iso_or_equiv
_atom_site_adp_type
_atom_site_occupancy
_atom_site_site_symmetry_order
_atom_site_calc_flag
_atom_site_refinement_flags_posn
_atom_site_refinement_flags_adp
Ir1 Ir 0.01523(2) 0.14630(2) 0.97668(2) 0.01807(4) Uani 1 1 d D .
P1 P 0.10395(6) 0.21957(3) 0.86676(5) 0.02101(13) Uani 1 1 d . .
N1 N -0.0279(2) 0.07056(10) 1.15641(16) 0.0237(4) Uani 1 1 d . .
N2 N -0.2238(2) 0.07398(9) 1.04633(16) 0.0230(4) Uani 1 1 d . .
N3 N -0.1745(2) 0.16704(10) 0.87519(16) 0.0208(4) Uani 1 1 d . .
C1 C -0.0901(2) 0.09415(11) 1.06391(19) 0.0212(5) Uani 1 1 d . .
C2 C -0.2410(3) 0.01951(12) 1.1180(2) 0.0274(5) Uani 1 1 d . .
H2A H -0.234791 -0.021971 1.081066 0.033 Uiso 1 1 calc R U
H2B H -0.331463 0.021887 1.146060 0.033 Uiso 1 1 calc R U
C3 C -0.1195(3) 0.02782(12) 1.2072(2) 0.0279(6) Uani 1 1 d . .
H3A H -0.150180 0.047871 1.270846 0.034 Uiso 1 1 calc R U
H3B H -0.073735 -0.013638 1.227261 0.034 Uiso 1 1 calc R U
C4 C 0.1166(3) 0.07936(11) 1.17505(19) 0.0227(5) Uani 1 1 d . .
C5 C 0.1706(3) 0.11425(11) 1.09259(19) 0.0217(5) Uani 1 1 d . .
C6 C 0.3160(3) 0.11811(11) 1.10499(19) 0.0232(5) Uani 1 1 d . .
C7 C 0.3977(3) 0.09049(12) 1.1931(2) 0.0270(6) Uani 1 1 d . .
H7 H 0.496048 0.093622 1.197852 0.032 Uiso 1 1 calc R U
C8 C 0.3409(3) 0.05890(12) 1.2732(2) 0.0291(6) Uani 1 1 d . .
C9 C 0.1968(3) 0.05326(12) 1.2635(2) 0.0272(5) Uani 1 1 d . .
H9 H 0.153751 0.031869 1.316679 0.033 Uiso 1 1 calc R U
C10 C 0.3907(3) 0.15232(13) 1.0245(2) 0.0317(6) Uani 1 1 d . .
H10A H 0.381156 0.198754 1.032908 0.048 Uiso 1 1 calc R U
H10B H 0.349911 0.139754 0.952756 0.048 Uiso 1 1 calc R U
H10C H 0.489397 0.140675 1.035492 0.048 Uiso 1 1 calc R U
C11 C 0.4330(3) 0.03015(15) 1.3673(2) 0.0421(7) Uani 1 1 d . .
H11A H 0.466311 -0.012014 1.347739 0.063 Uiso 1 1 calc R U
H11B H 0.379484 0.025454 1.427182 0.063 Uiso 1 1 calc R U
H11C H 0.512692 0.058445 1.387878 0.063 Uiso 1 1 calc R U
C12 C -0.2808(3) 0.06713(12) 0.9341(2) 0.0265(5) Uani 1 1 d . .
H12A H -0.375543 0.048742 0.929727 0.032 Uiso 1 1 calc R U
H12B H -0.222561 0.036335 0.900290 0.032 Uiso 1 1 calc R U
C13 C -0.2884(3) 0.12895(12) 0.87232(19) 0.0233(5) Uani 1 1 d . .
C14 C -0.4114(3) 0.14402(13) 0.8086(2) 0.0292(6) Uani 1 1 d . .
H14 H -0.489913 0.116698 0.807657 0.035 Uiso 1 1 calc R U
C15 C -0.4202(3) 0.19858(14) 0.7465(2) 0.0323(6) Uani 1 1 d . .
H15 H -0.504030 0.209041 0.702413 0.039 Uiso 1 1 calc R U
C16 C -0.3051(3) 0.23754(13) 0.7496(2) 0.0293(6) Uani 1 1 d . .
H16 H -0.308456 0.275430 0.707807 0.035 Uiso 1 1 calc R U
C17 C -0.1838(3) 0.22075(12) 0.81460(19) 0.0235(5) Uani 1 1 d . .
C18 C -0.0585(3) 0.26356(12) 0.8224(2) 0.0266(5) Uani 1 1 d . .
H18A H -0.069297 0.298689 0.873132 0.032 Uiso 1 1 calc R U
H18B H -0.052273 0.283043 0.752128 0.032 Uiso 1 1 calc R U
C19 C 0.2186(3) 0.28702(12) 0.9130(2) 0.0253(5) Uani 1 1 d . .
C20 C 0.1866(3) 0.32209(14) 0.9994(2) 0.0357(6) Uani 1 1 d . .
H20 H 0.105093 0.312025 1.030169 0.043 Uiso 1 1 calc R U
C21 C 0.2725(4) 0.37194(15) 1.0415(3) 0.0456(8) Uani 1 1 d . .
H21 H 0.249235 0.395878 1.100298 0.055 Uiso 1 1 calc R U
C22 C 0.3912(3) 0.38633(15) 0.9975(3) 0.0446(8) Uani 1 1 d . .
H22 H 0.450083 0.420136 1.026272 0.053 Uiso 1 1 calc R U
C23 C 0.4247(3) 0.35201(14) 0.9121(3) 0.0412(7) Uani 1 1 d . .
H23 H 0.506780 0.362107 0.882047 0.049 Uiso 1 1 calc R U
C24 C 0.3387(3) 0.30249(13) 0.8695(2) 0.0329(6) Uani 1 1 d . .
H24 H 0.362226 0.279034 0.810285 0.039 Uiso 1 1 calc R U
C25 C 0.1653(3) 0.19621(12) 0.74212(19) 0.0245(5) Uani 1 1 d . .
C26 C 0.2081(3) 0.13290(13) 0.7296(2) 0.0259(5) Uani 1 1 d . .
H26 H 0.206550 0.103260 0.786275 0.031 Uiso 1 1 calc R U
C27 C 0.2530(3) 0.11284(14) 0.6355(2) 0.0331(6) Uani 1 1 d . .
H27 H 0.282408 0.069796 0.628239 0.040 Uiso 1 1 calc R U
C28 C 0.2548(3) 0.15555(15) 0.5525(2) 0.0379(7) Uani 1 1 d . .
H28 H 0.284646 0.141739 0.487879 0.045 Uiso 1 1 calc R U
C29 C 0.2132(3) 0.21834(15) 0.5634(2) 0.0378(7) Uani 1 1 d . .
H29 H 0.214682 0.247630 0.506242 0.045 Uiso 1 1 calc R U
C30 C 0.1694(3) 0.23865(14) 0.6574(2) 0.0317(6) Uani 1 1 d . .
H30 H 0.141793 0.281982 0.664356 0.038 Uiso 1 1 calc R U
H1IR H -0.019(3) 0.2105(11) 1.039(2) 0.044(9) Uiso 1 1 d D .
H2IR H 0.044(4) 0.0840(12) 0.908(3) 0.062(11) Uiso 1 1 d D .

loop_
_atom_site_aniso_label
_atom_site_aniso_U_11
_atom_site_aniso_U_22
_atom_site_aniso_U_33
_atom_site_aniso_U_23
_atom_site_aniso_U_13
_atom_site_aniso_U_12
Ir1 0.01980(6) 0.01745(6) 0.01668(6) 0.00144(3) 0.00140(4) 0.00095(3)
P1 0.0228(3) 0.0200(3) 0.0200(3) 0.0032(2) 0.0020(2) 0.0000(2)
N1 0.0289(11) 0.0222(10) 0.0200(10) 0.0040(9) 0.0035(8) 0.0013(9)
N2 0.0233(11) 0.0210(10) 0.0249(11) 0.0029(9) 0.0041(8) -0.0004(8)
N3 0.0214(10) 0.0227(10) 0.0184(10) -0.0011(8) 0.0025(8) 0.0024(8)
C1 0.0238(12) 0.0181(11) 0.0219(12) -0.0029(10) 0.0036(10) 0.0040(9)
C2 0.0290(14) 0.0232(12) 0.0313(14) 0.0046(11) 0.0090(11) -0.0007(10)
C3 0.0385(15) 0.0246(13) 0.0221(13) 0.0023(11) 0.0095(11) -0.0046(11)
C4 0.0282(13) 0.0176(11) 0.0221(12) -0.0018(10) 0.0025(10) 0.0032(10)
C5 0.0278(13) 0.0171(11) 0.0195(12) -0.0023(10) 0.0008(10) 0.0026(9)
C6 0.0281(13) 0.0190(11) 0.0218(12) -0.0041(10) 0.0011(10) 0.0013(10)
C7 0.0270(13) 0.0227(12) 0.0289(13) -0.0065(11) -0.0057(11) 0.0046(10)
C8 0.0388(15) 0.0220(12) 0.0236(13) -0.0014(11) -0.0069(11) 0.0052(11)
C9 0.0395(15) 0.0221(12) 0.0191(12) 0.0022(10) 0.0001(10) 0.0030(11)
C10 0.0218(13) 0.0416(16) 0.0311(15) 0.0029(12) 0.0006(11) 0.0001(11)
C11 0.0465(18) 0.0432(17) 0.0317(15) 0.0047(13) -0.0135(13) 0.0076(14)
C12 0.0265(13) 0.0255(13) 0.0270(13) -0.0023(11) 0.0012(10) -0.0032(10)
C13 0.0241(13) 0.0272(12) 0.0190(12) -0.0036(10) 0.0039(10) 0.0013(10)
C14 0.0231(13) 0.0397(15) 0.0245(13) -0.0020(12) 0.0017(11) -0.0008(11)
C15 0.0249(14) 0.0467(16) 0.0239(13) 0.0012(12) -0.0023(10) 0.0067(12)
C16 0.0296(14) 0.0351(14) 0.0227(13) 0.0061(11) 0.0018(11) 0.0076(11)
C17 0.0260(13) 0.0246(12) 0.0200(12) -0.0002(10) 0.0032(10) 0.0065(10)
C18 0.0272(13) 0.0233(12) 0.0291(13) 0.0062(11) 0.0033(11) 0.0033(10)
C19 0.0281(13) 0.0206(12) 0.0257(13) 0.0053(10) -0.0016(10) -0.0009(10)
C20 0.0401(16) 0.0330(15) 0.0342(15) -0.0027(13) 0.0057(12) -0.0062(12)
C21 0.057(2) 0.0361(16) 0.0417(18) -0.0110(15) -0.0005(15) -0.0083(15)
C22 0.0444(18) 0.0329(16) 0.0518(19) 0.0019(15) -0.0108(15) -0.0136(13)
C23 0.0349(17) 0.0390(17) 0.0478(19) 0.0092(14) -0.0021(14) -0.0086(12)
C24 0.0308(15) 0.0306(14) 0.0367(15) 0.0031(12) 0.0017(12) -0.0033(11)
C25 0.0227(13) 0.0289(13) 0.0216(12) 0.0028(11) 0.0020(10) -0.0027(10)
C26 0.0240(13) 0.0288(13) 0.0246(13) 0.0021(11) 0.0019(10) -0.0022(10)
C27 0.0288(14) 0.0370(15) 0.0341(15) -0.0061(13) 0.0068(12) -0.0011(12)
C28 0.0349(16) 0.0553(19) 0.0248(14) -0.0051(13) 0.0087(12) -0.0074(13)
C29 0.0403(17) 0.0501(18) 0.0232(14) 0.0113(13) 0.0051(12) -0.0078(14)
C30 0.0340(15) 0.0327(14) 0.0285(14) 0.0066(12) 0.0046(11) -0.0016(12)

loop_
_atom_type_symbol
_atom_type_description
_atom_type_scat_dispersion_real
_atom_type_scat_dispersion_imag
_atom_type_scat_source
C C 0.0033 0.0016 'International Tables Vol C Tables 4.2.6.8 and 6.1.1.4'
H H 0.0000 0.0000 'International Tables Vol C Tables 4.2.6.8 and 6.1.1.4'
N N 0.0061 0.0033 'International Tables Vol C Tables 4.2.6.8 and 6.1.1.4'
P P 0.1023 0.0942 'International Tables Vol C Tables 4.2.6.8 and 6.1.1.4'
Ir Ir -1.4442 7.9887 'International Tables Vol C Tables 4.2.6.8 and 6.1.1.4'

loop_
_geom_angle_atom_site_label_1
_geom_angle_atom_site_label_2
_geom_angle_atom_site_label_3
_geom_angle
C1 Ir1 C5 78.55(10)
C1 Ir1 N3 88.97(9)
C5 Ir1 N3 167.51(9)
C1 Ir1 P1 169.48(7)
C5 Ir1 P1 110.39(7)
N3 Ir1 P1 82.06(6)
C1 Ir1 H1IR 91.6(11)
C5 Ir1 H1IR 95.6(11)
N3 Ir1 H1IR 84.9(10)
P1 Ir1 H1IR 82.2(11)
C1 Ir1 H2IR 90.0(13)
C5 Ir1 H2IR 87.9(13)
N3 Ir1 H2IR 91.9(13)
P1 Ir1 H2IR 95.7(13)
H1IR Ir1 H2IR 176.4(16)
C25 P1 C19 103.20(12)
C25 P1 C18 103.29(12)
C19 P1 C18 99.96(12)
C25 P1 Ir1 122.42(8)
C19 P1 Ir1 124.72(8)
C18 P1 Ir1 98.19(8)
C1 N1 C4 115.1(2)
C1 N1 C3 112.3(2)
C4 N1 C3 130.9(2)
C1 N2 C12 114.9(2)
C1 N2 C2 108.7(2)
C12 N2 C2 117.7(2)
C17 N3 C13 118.3(2)
C17 N3 Ir1 119.71(16)
C13 N3 Ir1 121.91(16)
N1 C1 N2 109.9(2)
N1 C1 Ir1 119.81(18)
N2 C1 Ir1 130.23(18)
N2 C2 C3 103.3(2)
N2 C2 H2A 111.1
C3 C2 H2A 111.1
N2 C2 H2B 111.1
C3 C2 H2B 111.1
H2A C2 H2B 109.1
N1 C3 C2 101.26(19)
N1 C3 H3A 111.5
C2 C3 H3A 111.5
N1 C3 H3B 111.5
C2 C3 H3B 111.5
H3A C3 H3B 109.3
C9 C4 N1 121.7(2)
C9 C4 C5 124.8(2)
N1 C4 C5 113.4(2)
C6 C5 C4 114.0(2)
C6 C5 Ir1 133.49(18)
C4 C5 Ir1 112.45(17)
C5 C6 C7 121.3(2)
C5 C6 C10 121.1(2)
C7 C6 C10 117.6(2)
C8 C7 C6 122.8(2)
C8 C7 H7 118.6
C6 C7 H7 118.6
C7 C8 C9 117.9(2)
C7 C8 C11 121.1(3)
C9 C8 C11 121.0(3)
C4 C9 C8 119.1(2)
C4 C9 H9 120.5
C8 C9 H9 120.5
C6 C10 H10A 109.5
C6 C10 H10B 109.5
H10A C10 H10B 109.5
C6 C10 H10C 109.5
H10A C10 H10C 109.5
H10B C10 H10C 109.5
C8 C11 H11A 109.5
C8 C11 H11B 109.5
H11A C11 H11B 109.5
C8 C11 H11C 109.5
H11A C11 H11C 109.5
H11B C11 H11C 109.5
N2 C12 C13 114.2(2)
N2 C12 H12A 108.7
C13 C12 H12A 108.7
N2 C12 H12B 108.7
C13 C12 H12B 108.7
H12A C12 H12B 107.6
N3 C13 C14 121.2(2)
N3 C13 C12 120.2(2)
C14 C13 C12 118.5(2)
C15 C14 C13 120.3(3)
C15 C14 H14 119.9
C13 C14 H14 119.9
C16 C15 C14 118.7(2)
C16 C15 H15 120.6
C14 C15 H15 120.6
C15 C16 C17 119.2(2)
C15 C16 H16 120.4
C17 C16 H16 120.4
N3 C17 C16 122.3(2)
N3 C17 C18 117.4(2)
C16 C17 C18 120.3(2)
C17 C18 P1 112.08(17)
C17 C18 H18A 109.2
P1 C18 H18A 109.2
C17 C18 H18B 109.2
P1 C18 H18B 109.2
H18A C18 H18B 107.9
C20 C19 C24 118.6(2)
C20 C19 P1 117.8(2)
C24 C19 P1 123.5(2)
C19 C20 C21 120.8(3)
C19 C20 H20 119.6
C21 C20 H20 119.6
C22 C21 C20 119.7(3)
C22 C21 H21 120.1
C20 C21 H21 120.1
C23 C22 C21 120.3(3)
C23 C22 H22 119.9
C21 C22 H22 119.9
C22 C23 C24 120.1(3)
C22 C23 H23 120.0
C24 C23 H23 120.0
C23 C24 C19 120.6(3)
C23 C24 H24 119.7
C19 C24 H24 119.7
C30 C25 C26 118.1(2)
C30 C25 P1 122.9(2)
C26 C25 P1 118.98(19)
C27 C26 C25 120.8(3)
C27 C26 H26 119.6
C25 C26 H26 119.6
C28 C27 C26 120.0(3)
C28 C27 H27 120.0
C26 C27 H27 120.0
C27 C28 C29 120.1(3)
C27 C28 H28 120.0
C29 C28 H28 120.0
C28 C29 C30 120.2(3)
C28 C29 H29 119.9
C30 C29 H29 119.9
C29 C30 C25 120.9(3)
C29 C30 H30 119.6
C25 C30 H30 119.6

loop_
_geom_bond_atom_site_label_1
_geom_bond_atom_site_label_2
_geom_bond_distance
Ir1 C1 1.937(2)
Ir1 C5 2.074(2)
Ir1 N3 2.147(2)
Ir1 P1 2.3108(6)
Ir1 H1IR 1.612(18)
Ir1 H2IR 1.610(18)
P1 C25 1.829(3)
P1 C19 1.841(3)
P1 C18 1.846(3)
N1 C1 1.341(3)
N1 C4 1.403(3)
N1 C3 1.466(3)
N2 C1 1.354(3)
N2 C12 1.467(3)
N2 C2 1.479(3)
N3 C17 1.355(3)
N3 C13 1.358(3)
C2 C3 1.533(4)
C2 H2A 0.9900
C2 H2B 0.9900
C3 H3A 0.9900
C3 H3B 0.9900
C4 C9 1.391(3)
C4 C5 1.430(3)
C5 C6 1.401(4)
C6 C7 1.406(4)
C6 C10 1.507(4)
C7 C8 1.386(4)
C7 H7 0.9500
C8 C9 1.392(4)
C8 C11 1.519(4)
C9 H9 0.9500
C10 H10A 0.9800
C10 H10B 0.9800
C10 H10C 0.9800
C11 H11A 0.9800
C11 H11B 0.9800
C11 H11C 0.9800
C12 C13 1.506(4)
C12 H12A 0.9900
C12 H12B 0.9900
C13 C14 1.386(4)
C14 C15 1.381(4)
C14 H14 0.9500
C15 C16 1.377(4)
C15 H15 0.9500
C16 C17 1.390(4)
C16 H16 0.9500
C17 C18 1.501(4)
C18 H18A 0.9900
C18 H18B 0.9900
C19 C20 1.387(4)
C19 C24 1.391(4)
C20 C21 1.394(4)
C20 H20 0.9500
C21 C22 1.377(5)
C21 H21 0.9500
C22 C23 1.374(5)
C22 H22 0.9500
C23 C24 1.392(4)
C23 H23 0.9500
C24 H24 0.9500
C25 C30 1.398(4)
C25 C26 1.399(4)
C26 C27 1.389(4)
C26 H26 0.9500
C27 C28 1.382(4)
C27 H27 0.9500
C28 C29 1.382(4)
C28 H28 0.9500
C29 C30 1.385(4)
C29 H29 0.9500
C30 H30 0.9500

loop_
_geom_torsion_atom_site_label_1
_geom_torsion_atom_site_label_2
_geom_torsion_atom_site_label_3
_geom_torsion_atom_site_label_4
_geom_torsion
C4 N1 C1 N2 169.98(19)
C3 N1 C1 N2 3.1(3)
C4 N1 C1 Ir1 -8.2(3)
C3 N1 C1 Ir1 -175.04(16)
C12 N2 C1 N1 -150.3(2)
C2 N2 C1 N1 -16.0(3)
C12 N2 C1 Ir1 27.6(3)
C2 N2 C1 Ir1 161.90(18)
C1 N2 C2 C3 21.6(3)
C12 N2 C2 C3 154.4(2)
C1 N1 C3 C2 10.3(3)
C4 N1 C3 C2 -154.0(2)
N2 C2 C3 N1 -18.2(2)
C1 N1 C4 C9 -175.0(2)
C3 N1 C4 C9 -11.1(4)
C1 N1 C4 C5 2.1(3)
C3 N1 C4 C5 166.0(2)
C9 C4 C5 C6 2.8(4)
N1 C4 C5 C6 -174.2(2)
C9 C4 C5 Ir1 -178.93(19)
N1 C4 C5 Ir1 4.1(3)
C4 C5 C6 C7 -1.2(3)
Ir1 C5 C6 C7 -178.97(18)
C4 C5 C6 C10 179.1(2)
Ir1 C5 C6 C10 1.3(4)
C5 C6 C7 C8 -1.0(4)
C10 C6 C7 C8 178.8(2)
C6 C7 C8 C9 1.7(4)
C6 C7 C8 C11 -179.6(2)
N1 C4 C9 C8 174.5(2)
C5 C4 C9 C8 -2.2(4)
C7 C8 C9 C4 -0.1(4)
C11 C8 C9 C4 -178.9(2)
C1 N2 C12 C13 -63.3(3)
C2 N2 C12 C13 166.7(2)
C17 N3 C13 C14 0.5(3)
Ir1 N3 C13 C14 178.13(18)
C17 N3 C13 C12 177.0(2)
Ir1 N3 C13 C12 -5.4(3)
N2 C12 C13 N3 51.5(3)
N2 C12 C13 C14 -131.9(2)
N3 C13 C14 C15 -0.1(4)
C12 C13 C14 C15 -176.6(2)
C13 C14 C15 C16 -0.3(4)
C14 C15 C16 C17 0.2(4)
C13 N3 C17 C16 -0.5(3)
Ir1 N3 C17 C16 -178.25(18)
C13 N3 C17 C18 177.5(2)
Ir1 N3 C17 C18 -0.2(3)
C15 C16 C17 N3 0.2(4)
C15 C16 C17 C18 -177.8(2)
N3 C17 C18 P1 24.6(3)
C16 C17 C18 P1 -157.3(2)
C25 P1 C18 C17 93.21(19)
C19 P1 C18 C17 -160.54(18)
Ir1 P1 C18 C17 -32.98(19)
C25 P1 C19 C20 171.0(2)
C18 P1 C19 C20 64.7(2)
Ir1 P1 C19 C20 -42.6(2)
C25 P1 C19 C24 -12.3(2)
C18 P1 C19 C24 -118.7(2)
Ir1 P1 C19 C24 134.0(2)
C24 C19 C20 C21 0.2(4)
P1 C19 C20 C21 177.1(2)
C19 C20 C21 C22 -0.5(5)
C20 C21 C22 C23 0.3(5)
C21 C22 C23 C24 0.1(5)
C22 C23 C24 C19 -0.3(4)
C20 C19 C24 C23 0.1(4)
P1 C19 C24 C23 -176.5(2)
C19 P1 C25 C30 -57.5(2)
C18 P1 C25 C30 46.3(2)
Ir1 P1 C25 C30 155.14(19)
C19 P1 C25 C26 123.5(2)
C18 P1 C25 C26 -132.7(2)
Ir1 P1 C25 C26 -23.8(2)
C30 C25 C26 C27 -0.2(4)
P1 C25 C26 C27 178.8(2)
C25 C26 C27 C28 -0.4(4)
C26 C27 C28 C29 0.6(4)
C27 C28 C29 C30 -0.1(5)
C28 C29 C30 C25 -0.6(4)
C26 C25 C30 C29 0.7(4)
P1 C25 C30 C29 -178.3(2)
